data_4126811
loop_
_publ_author_name
'Mutailipu, Miriding'
'Xie, Zhiqing'
'Su, Xin'
'Zhang, Min'
'Wang, Ying'
'Yang, Zhihua'
'Janjua, Muhammad Ramzan Saeed Ashraf'
'Pan, Shilie'

_publ_section_title
;
 Chemical Cosubstitution-Oriented Design of Rare-Earth Borates as
 Potential Ultraviolet Nonlinear Optical Materials.
;
_journal_name_full 'Journal of the American Chemical Society'
_journal_paper_doi 10.1021/jacs.7b11263
_journal_year 2017
_chemical_formula_sum 'B15 K7 Lu2 O30 Sr'
_chemical_formula_weight 1353.41
_chemical_name_systematic
; 
 ? 
;
_space_group_IT_number 155
_symmetry_cell_setting trigonal
_symmetry_space_group_name_Hall 'R 3 2"'
_symmetry_space_group_name_H-M 'R 3 2 :H'
_atom_sites_solution_hydrogens none
_atom_sites_solution_primary direct
_atom_sites_solution_secondary difmap
_audit_creation_method SHELXL-97
_cell_angle_alpha 90.00
_cell_angle_beta 90.00
_cell_angle_gamma 120.00
_cell_formula_units_Z 3
_cell_length_a 13.0208(14)
_cell_length_b 13.0208(14)
_cell_length_c 15.297(3)
_cell_measurement_reflns_used 3167
_cell_measurement_temperature 296(2)
_cell_measurement_theta_max 27.53
_cell_measurement_theta_min 2.24
_cell_volume 2246.0(6)
_computing_cell_refinement 'Bruker SMART'
_computing_data_collection 'Bruker SMART'
_computing_data_reduction 'Bruker SAINT'
_computing_molecular_graphics 'Bruker SHELXTL'
_computing_publication_material 'Bruker SHELXTL'
_computing_structure_refinement 'Bruker SHELXTL'
_computing_structure_solution 'Bruker SHELXTL'
_diffrn_ambient_temperature 296(2)
_diffrn_measured_fraction_theta_full 0.995
_diffrn_measured_fraction_theta_max 0.995
_diffrn_measurement_device_type 'CCD area detector'
_diffrn_measurement_method 'phi and omega scans'
_diffrn_radiation_monochromator graphite
_diffrn_radiation_source 'fine-focus sealed tube'
_diffrn_radiation_type MoK\a
_diffrn_radiation_wavelength 0.71073
_diffrn_reflns_av_R_equivalents 0.0261
_diffrn_reflns_av_sigmaI/netI 0.0278
_diffrn_reflns_limit_h_max 16
_diffrn_reflns_limit_h_min -16
_diffrn_reflns_limit_k_max 16
_diffrn_reflns_limit_k_min -16
_diffrn_reflns_limit_l_max 19
_diffrn_reflns_limit_l_min -15
_diffrn_reflns_number 4581
_diffrn_reflns_theta_full 27.53
_diffrn_reflns_theta_max 27.53
_diffrn_reflns_theta_min 2.24
_exptl_absorpt_coefficient_mu 9.406
_exptl_absorpt_correction_T_max 0.3568
_exptl_absorpt_correction_T_min 0.2993
_exptl_absorpt_correction_type numerical
_exptl_absorpt_process_details face-indexed
_exptl_crystal_colour colourless
_exptl_crystal_density_diffrn 3.002
_exptl_crystal_density_method 'not measured'
_exptl_crystal_description block
_exptl_crystal_F_000 1884
_exptl_crystal_size_max 0.17
_exptl_crystal_size_mid 0.15
_exptl_crystal_size_min 0.14
_refine_diff_density_max 1.904
_refine_diff_density_min -1.235
_refine_diff_density_rms 0.153
_refine_ls_abs_structure_details 'Flack H D (1983), Acta Cryst. A39, 876-881'
_refine_ls_abs_structure_Flack 0.017(15)
_refine_ls_extinction_method none
_refine_ls_goodness_of_fit_ref 1.095
_refine_ls_hydrogen_treatment none
_refine_ls_matrix_type full
_refine_ls_number_parameters 86
_refine_ls_number_reflns 1149
_refine_ls_number_restraints 0
_refine_ls_restrained_S_all 1.095
_refine_ls_R_factor_all 0.0211
_refine_ls_R_factor_gt 0.0205
_refine_ls_shift/su_max 0.000
_refine_ls_shift/su_mean 0.000
_refine_ls_structure_factor_coef Fsqd
_refine_ls_weighting_details 'calc w=1/[\s^2^(Fo^2^)+(0.0354P)^2^+6.2442P] where P=(Fo^2^+2Fc^2^)/3'
_refine_ls_weighting_scheme calc
_refine_ls_wR_factor_gt 0.0587
_refine_ls_wR_factor_ref 0.0590
_reflns_number_gt 1120
_reflns_number_total 1149
_reflns_threshold_expression >2sigma(I)
_cod_data_source_file KLuSrBO.cif
_cod_data_source_block 111
_cod_depositor_comments
;
The following automatic conversions were performed:

'_symmetry_cell_setting' value 'Trigonal' changed to 'trigonal'
according to
/home/data/users/saulius/crontab/automatic-downloads/rss-feeds/ACS/lib/dictionaries/cif_core.dic
dictionary named 'cif_core.dic' version 2.4.2 from 2011-04-26.

Automatic conversion script
Id: cif_fix_values 4973 2017-02-22 13:04:09Z antanas 
;
_cod_original_cell_volume 2246.1(6)
_cod_original_sg_symbol_H-M 'R32  '
_cod_database_code 4126811

loop_
_symmetry_equiv_pos_as_xyz
'x, y, z'
'-y, x-y, z'
'-x+y, -x, z'
'y, x, -z'
'x-y, -y, -z'
'-x, -x+y, -z'
'x+2/3, y+1/3, z+1/3'
'-y+2/3, x-y+1/3, z+1/3'
'-x+y+2/3, -x+1/3, z+1/3'
'y+2/3, x+1/3, -z+1/3'
'x-y+2/3, -y+1/3, -z+1/3'
'-x+2/3, -x+y+1/3, -z+1/3'
'x+1/3, y+2/3, z+2/3'
'-y+1/3, x-y+2/3, z+2/3'
'-x+y+1/3, -x+2/3, z+2/3'
'y+1/3, x+2/3, -z+2/3'
'x-y+1/3, -y+2/3, -z+2/3'
'-x+1/3, -x+y+2/3, -z+2/3'

loop_
_atom_site_label
_atom_site_type_symbol
_atom_site_fract_x
_atom_site_fract_y
_atom_site_fract_z
_atom_site_U_iso_or_equiv
_atom_site_adp_type
_atom_site_occupancy
_atom_site_symmetry_multiplicity
_atom_site_calc_flag
_atom_site_refinement_flags
Lu1 Lu 0.0000 0.0000 0.275302(18) 0.01100(11) Uani 1 3 d S
Sr1 Sr 0.3333 0.6667 0.1667 0.01295(19) Uani 1 6 d S
K1 K 0.4891(2) 0.4891(2) 0.0000 0.0287(5) Uani 1 2 d S
K2 K 0.3333 0.20403(14) 0.1667 0.0237(4) Uani 1 2 d S
K3 K 0.0000 0.0000 0.0000 0.0286(5) Uani 1 6 d S
B1 B 0.1972(9) 0.4131(5) 0.0526(4) 0.0206(13) Uani 1 1 d .
B2 B 0.0972(6) 0.2264(5) 0.1355(4) 0.0166(14) Uani 1 1 d .
B3 B 0.0000 0.2477(8) 0.0000 0.0226(19) Uani 1 2 d S
O1 O 0.1017(3) 0.1645(3) 0.2030(2) 0.0187(10) Uani 1 1 d .
O2 O 0.1908(5) 0.3417(4) 0.1235(3) 0.0409(17) Uani 1 1 d .
O3 O 0.1051(4) 0.3658(4) -0.0065(2) 0.0233(9) Uani 1 1 d .
O4 O 0.2856(3) 0.5224(3) 0.0446(3) 0.0215(10) Uani 1 1 d .
O5 O 0.0043(3) 0.1837(4) 0.0782(2) 0.0206(8) Uani 1 1 d .

loop_
_atom_site_aniso_label
_atom_site_aniso_U_11
_atom_site_aniso_U_22
_atom_site_aniso_U_33
_atom_site_aniso_U_23
_atom_site_aniso_U_13
_atom_site_aniso_U_12
Lu1 0.01123(13) 0.01123(13) 0.01055(16) 0.000 0.000 0.00562(6)
Sr1 0.0168(3) 0.0168(3) 0.0052(4) 0.000 0.000 0.00840(14)
K1 0.0261(9) 0.0261(9) 0.0354(9) 0.0064(3) -0.0064(3) 0.0143(10)
K2 0.0174(8) 0.0277(7) 0.0227(9) -0.0005(3) -0.0010(7) 0.0087(4)
K3 0.0236(8) 0.0236(8) 0.0387(15) 0.000 0.000 0.0118(4)
B1 0.023(4) 0.015(2) 0.018(2) 0.0022(19) -0.004(3) 0.006(3)
B2 0.016(4) 0.017(2) 0.016(2) -0.0006(19) -0.001(2) 0.007(2)
B3 0.012(4) 0.032(4) 0.018(4) -0.0019(15) -0.004(3) 0.006(2)
O1 0.021(3) 0.0167(17) 0.0169(16) 0.0050(13) 0.0020(14) 0.0084(15)
O2 0.043(4) 0.022(2) 0.032(2) 0.0093(17) -0.023(2) -0.004(2)
O3 0.026(2) 0.022(2) 0.0149(18) 0.0068(16) -0.0060(16) 0.0072(18)
O4 0.022(2) 0.0113(17) 0.0273(19) 0.0022(14) -0.0001(15) 0.0057(15)
O5 0.0152(19) 0.021(2) 0.017(2) 0.0013(15) -0.0026(14) 0.0028(16)

loop_
_atom_type_symbol
_atom_type_description
_atom_type_scat_dispersion_real
_atom_type_scat_dispersion_imag
_atom_type_scat_source
B B 0.0013 0.0007 'International Tables Vol C Tables 4.2.6.8 and 6.1.1.4'
O O 0.0106 0.0060 'International Tables Vol C Tables 4.2.6.8 and 6.1.1.4'
K K 0.2009 0.2494 'International Tables Vol C Tables 4.2.6.8 and 6.1.1.4'
Sr Sr -1.5307 3.2498 'International Tables Vol C Tables 4.2.6.8 and 6.1.1.4'
Lu Lu -0.4720 5.8584 'International Tables Vol C Tables 4.2.6.8 and 6.1.1.4'

loop_
_geom_angle_atom_site_label_1
_geom_angle_atom_site_label_2
_geom_angle_atom_site_label_3
_geom_angle
_geom_angle_site_symmetry_1
_geom_angle_site_symmetry_3
O1 Lu1 O1 96.44(13) 2 .
O1 Lu1 O1 96.44(13) 2 3
O1 Lu1 O1 96.44(13) . 3
O1 Lu1 O4 103.19(14) 2 7_445
O1 Lu1 O4 160.31(14) . 7_445
O1 Lu1 O4 83.05(14) 3 7_445
O1 Lu1 O4 160.31(14) 2 8
O1 Lu1 O4 83.05(14) . 8
O1 Lu1 O4 103.19(14) 3 8
O4 Lu1 O4 77.95(15) 7_445 8
O1 Lu1 O4 83.05(14) 2 9_455
O1 Lu1 O4 103.19(14) . 9_455
O1 Lu1 O4 160.31(14) 3 9_455
O4 Lu1 O4 77.94(15) 7_445 9_455
O4 Lu1 O4 77.94(15) 8 9_455
O1 Lu1 Sr1 120.57(10) 2 7_445
O1 Lu1 Sr1 120.57(10) . 7_445
O1 Lu1 Sr1 120.56(10) 3 7_445
O4 Lu1 Sr1 46.57(10) 7_445 7_445
O4 Lu1 Sr1 46.57(10) 8 7_445
O4 Lu1 Sr1 46.57(10) 9_455 7_445
O1 Lu1 K1 127.20(11) 2 7_445
O1 Lu1 K1 117.58(11) . 7_445
O1 Lu1 K1 44.17(10) 3 7_445
O4 Lu1 K1 50.07(10) 7_445 7_445
O4 Lu1 K1 68.78(10) 8 7_445
O4 Lu1 K1 122.02(10) 9_455 7_445
Sr1 Lu1 K1 76.721(5) 7_445 7_445
O1 Lu1 K1 117.58(11) 2 8
O1 Lu1 K1 44.17(10) . 8
O1 Lu1 K1 127.20(11) 3 8
O4 Lu1 K1 122.02(10) 7_445 8
O4 Lu1 K1 50.07(10) 8 8
O4 Lu1 K1 68.77(10) 9_455 8
Sr1 Lu1 K1 76.721(5) 7_445 8
K1 Lu1 K1 114.890(4) 7_445 8
O1 Lu1 K1 44.17(10) 2 9_455
O1 Lu1 K1 127.20(11) . 9_455
O1 Lu1 K1 117.59(11) 3 9_455
O4 Lu1 K1 68.77(10) 7_445 9_455
O4 Lu1 K1 122.02(10) 8 9_455
O4 Lu1 K1 50.07(10) 9_455 9_455
Sr1 Lu1 K1 76.721(5) 7_445 9_455
K1 Lu1 K1 114.890(4) 7_445 9_455
K1 Lu1 K1 114.888(4) 8 9_455
O1 Lu1 K2 123.85(10) 2 .
O1 Lu1 K2 40.26(11) . .
O1 Lu1 K2 66.02(10) 3 .
O4 Lu1 K2 124.82(10) 7_445 .
O4 Lu1 K2 67.19(10) 8 .
O4 Lu1 K2 130.15(10) 9_455 .
Sr1 Lu1 K2 113.676(6) 7_445 .
K1 Lu1 K2 77.33(5) 7_445 .
K1 Lu1 K2 61.63(5) 8 .
K1 Lu1 K2 166.23(4) 9_455 .
O1 Lu1 K2 66.01(10) 2 3
O1 Lu1 K2 123.85(10) . 3
O1 Lu1 K2 40.26(11) 3 3
O4 Lu1 K2 67.19(10) 7_445 3
O4 Lu1 K2 130.15(10) 8 3
O4 Lu1 K2 124.82(10) 9_455 3
Sr1 Lu1 K2 113.675(6) 7_445 3
K1 Lu1 K2 61.63(5) 7_445 3
K1 Lu1 K2 166.23(4) 8 3
K1 Lu1 K2 77.33(5) 9_455 3
K2 Lu1 K2 104.959(7) . 3
O4 Sr1 O4 70.18(14) 12 11_565
O4 Sr1 O4 70.18(14) 12 10_455
O4 Sr1 O4 70.18(14) 11_565 10_455
O4 Sr1 O4 102.22(17) 12 .
O4 Sr1 O4 165.38(18) 11_565 .
O4 Sr1 O4 119.92(17) 10_455 .
O4 Sr1 O4 165.38(18) 12 3_565
O4 Sr1 O4 119.92(17) 11_565 3_565
O4 Sr1 O4 102.22(18) 10_455 3_565
O4 Sr1 O4 70.18(14) . 3_565
O4 Sr1 O4 119.92(17) 12 2_665
O4 Sr1 O4 102.22(18) 11_565 2_665
O4 Sr1 O4 165.38(18) 10_455 2_665
O4 Sr1 O4 70.18(14) . 2_665
O4 Sr1 O4 70.18(14) 3_565 2_665
O4 Sr1 B1 19.86(15) 12 12
O4 Sr1 B1 76.81(16) 11_565 12
O4 Sr1 B1 90.03(15) 10_455 12
O4 Sr1 B1 92.04(15) . 12
O4 Sr1 B1 161.76(14) 3_565 12
O4 Sr1 B1 100.53(17) 2_665 12
O4 Sr1 B1 161.75(14) 12 3_565
O4 Sr1 B1 100.53(17) 11_565 3_565
O4 Sr1 B1 92.04(15) 10_455 3_565
O4 Sr1 B1 90.03(15) . 3_565
O4 Sr1 B1 19.86(15) 3_565 3_565
O4 Sr1 B1 76.81(16) 2_665 3_565
B1 Sr1 B1 175.9(4) 12 3_565
O4 Sr1 B1 92.04(15) 12 .
O4 Sr1 B1 161.76(14) 11_565 .
O4 Sr1 B1 100.53(17) 10_455 .
O4 Sr1 B1 19.86(15) . .
O4 Sr1 B1 76.81(16) 3_565 .
O4 Sr1 B1 90.03(15) 2_665 .
B1 Sr1 B1 87.8(3) 12 .
B1 Sr1 B1 95.36(14) 3_565 .
O4 Sr1 B1 100.53(17) 12 2_665
O4 Sr1 B1 92.04(15) 11_565 2_665
O4 Sr1 B1 161.76(14) 10_455 2_665
O4 Sr1 B1 76.81(16) . 2_665
O4 Sr1 B1 90.03(15) 3_565 2_665
O4 Sr1 B1 19.86(15) 2_665 2_665
B1 Sr1 B1 81.6(3) 12 2_665
B1 Sr1 B1 95.36(13) 3_565 2_665
B1 Sr1 B1 95.36(13) . 2_665
O4 Sr1 B1 90.03(15) 12 11_565
O4 Sr1 B1 19.86(15) 11_565 11_565
O4 Sr1 B1 76.81(16) 10_455 11_565
O4 Sr1 B1 161.76(14) . 11_565
O4 Sr1 B1 100.53(17) 3_565 11_565
O4 Sr1 B1 92.04(15) 2_665 11_565
B1 Sr1 B1 95.36(13) 12 11_565
B1 Sr1 B1 81.6(3) 3_565 11_565
B1 Sr1 B1 175.9(4) . 11_565
B1 Sr1 B1 87.8(3) 2_665 11_565
O4 Sr1 B1 76.81(16) 12 10_455
O4 Sr1 B1 90.03(15) 11_565 10_455
O4 Sr1 B1 19.86(15) 10_455 10_455
O4 Sr1 B1 100.53(17) . 10_455
O4 Sr1 B1 92.04(15) 3_565 10_455
O4 Sr1 B1 161.76(14) 2_665 10_455
B1 Sr1 B1 95.36(13) 12 10_455
B1 Sr1 B1 87.8(3) 3_565 10_455
B1 Sr1 B1 81.6(3) . 10_455
B1 Sr1 B1 175.9(4) 2_665 10_455
B1 Sr1 B1 95.36(13) 11_565 10_455
O1 K1 O1 175.4(2) 15_554 12
O1 K1 O3 73.89(12) 15_554 2_665
O1 K1 O3 110.51(14) 12 2_665
O1 K1 O3 110.51(14) 15_554 5_665
O1 K1 O3 73.89(12) 12 5_665
O3 K1 O3 49.60(16) 2_665 5_665
O1 K1 O4 62.00(11) 15_554 .
O1 K1 O4 116.08(12) 12 .
O3 K1 O4 88.34(11) 2_665 .
O3 K1 O4 134.94(13) 5_665 .
O1 K1 O4 116.08(12) 15_554 4
O1 K1 O4 62.00(11) 12 4
O3 K1 O4 134.94(13) 2_665 4
O3 K1 O4 88.34(11) 5_665 4
O4 K1 O4 136.18(18) . 4
O1 K1 O2 45.34(11) 15_554 15_554
O1 K1 O2 134.42(10) 12 15_554
O3 K1 O2 90.58(14) 2_665 15_554
O3 K1 O2 93.21(14) 5_665 15_554
O4 K1 O2 104.02(12) . 15_554
O4 K1 O2 74.37(11) 4 15_554
O1 K1 O2 134.42(10) 15_554 12
O1 K1 O2 45.34(11) 12 12
O3 K1 O2 93.21(14) 2_665 12
O3 K1 O2 90.58(14) 5_665 12
O4 K1 O2 74.37(11) . 12
O4 K1 O2 104.02(12) 4 12
O2 K1 O2 175.8(3) 15_554 12
O1 K1 B2 23.51(13) 15_554 15_554
O1 K1 B2 157.76(13) 12 15_554
O3 K1 B2 73.53(14) 2_665 15_554
O3 K1 B2 95.12(14) 5_665 15_554
O4 K1 B2 85.48(13) . 15_554
O4 K1 B2 99.13(13) 4 15_554
O2 K1 B2 24.78(13) 15_554 15_554
O2 K1 B2 156.31(13) 12 15_554
O1 K1 B2 157.76(13) 15_554 12
O1 K1 B2 23.51(13) 12 12
O3 K1 B2 95.12(14) 2_665 12
O3 K1 B2 73.53(14) 5_665 12
O4 K1 B2 99.13(13) . 12
O4 K1 B2 85.49(13) 4 12
O2 K1 B2 156.31(13) 15_554 12
O2 K1 B2 24.78(13) 12 12
B2 K1 B2 167.7(2) 15_554 12
O1 K1 B3 92.30(10) 15_554 2_665
O1 K1 B3 92.30(10) 12 2_665
O3 K1 B3 24.80(8) 2_665 2_665
O3 K1 B3 24.80(8) 5_665 2_665
O4 K1 B3 111.91(9) . 2_665
O4 K1 B3 111.91(9) 4 2_665
O2 K1 B3 92.09(13) 15_554 2_665
O2 K1 B3 92.09(13) 12 2_665
B2 K1 B3 83.86(12) 15_554 2_665
B2 K1 B3 83.86(12) 12 2_665
O1 K1 B1 107.65(15) 15_554 5_665
O1 K1 B1 75.86(14) 12 5_665
O3 K1 B1 65.93(13) 2_665 5_665
O3 K1 B1 22.30(13) 5_665 5_665
O4 K1 B1 154.27(15) . 5_665
O4 K1 B1 69.33(13) 4 5_665
O2 K1 B1 77.13(15) 15_554 5_665
O2 K1 B1 106.04(15) 12 5_665
B2 K1 B1 86.73(17) 15_554 5_665
B2 K1 B1 84.25(15) 12 5_665
B3 K1 B1 42.76(10) 2_665 5_665
O5 K2 O5 104.30(18) 11 3
O5 K2 O1 74.79(12) 11 12
O5 K2 O1 133.65(11) 3 12
O5 K2 O1 133.64(11) 11 .
O5 K2 O1 74.79(12) 3 .
O1 K2 O1 139.19(16) 12 .
O5 K2 O3 90.80(12) 11 4
O5 K2 O3 49.49(11) 3 4
O1 K2 O3 84.23(11) 12 4
O1 K2 O3 117.49(11) . 4
O5 K2 O3 49.49(11) 11 8
O5 K2 O3 90.80(12) 3 8
O1 K2 O3 117.49(11) 12 8
O1 K2 O3 84.23(11) . 8
O3 K2 O3 117.61(16) 4 8
O5 K2 O2 157.89(12) 11 .
O5 K2 O2 96.19(11) 3 .
O1 K2 O2 97.05(12) 12 .
O1 K2 O2 44.74(12) . .
O3 K2 O2 109.06(12) 4 .
O3 K2 O2 123.13(13) 8 .
O5 K2 O2 96.19(11) 11 12
O5 K2 O2 157.89(12) 3 12
O1 K2 O2 44.74(12) 12 12
O1 K2 O2 97.05(12) . 12
O3 K2 O2 123.13(13) 4 12
O3 K2 O2 109.05(12) 8 12
O2 K2 O2 65.13(15) . 12
O5 K2 B2 76.40(13) 11 12
O5 K2 B2 157.30(12) 3 12
O1 K2 B2 23.90(12) 12 12
O1 K2 B2 121.58(14) . 12
O3 K2 B2 108.10(12) 4 12
O3 K2 B2 105.64(13) 8 12
O2 K2 B2 87.92(13) . 12
O2 K2 B2 24.78(13) 12 12
O5 K2 B2 157.30(12) 11 .
O5 K2 B2 76.40(13) 3 .
O1 K2 B2 121.58(14) 12 .
O1 K2 B2 23.90(12) . .
O3 K2 B2 105.64(13) 4 .
O3 K2 B2 108.10(12) 8 .
O2 K2 B2 24.78(13) . .
O2 K2 B2 87.92(13) 12 .
B2 K2 B2 111.9(2) 12 .
O5 K2 B3 24.67(14) 11 8
O5 K2 B3 99.21(18) 3 8
O1 K2 B3 95.74(19) 12 8
O1 K2 B3 108.98(14) . 8
O3 K2 B3 105.99(10) 4 8
O3 K2 B3 24.85(15) 8 8
O2 K2 B3 143.65(10) . 8
O2 K2 B3 102.88(18) 12 8
B2 K2 B3 90.3(2) 12 8
B2 K2 B3 132.75(15) . 8
O5 K2 B3 99.21(18) 11 3
O5 K2 B3 24.67(14) 3 3
O1 K2 B3 108.99(14) 12 3
O1 K2 B3 95.74(19) . 3
O3 K2 B3 24.85(15) 4 3
O3 K2 B3 105.99(10) 8 3
O2 K2 B3 102.88(18) . 3
O2 K2 B3 143.65(10) 12 3
B2 K2 B3 132.75(15) 12 3
B2 K2 B3 90.3(2) . 3
B3 K2 B3 104.8(2) 8 3
O5 K3 O5 101.19(10) 5 6
O5 K3 O5 101.19(10) 5 4
O5 K3 O5 101.19(10) 6 4
O5 K3 O5 124.97(17) 5 3
O5 K3 O5 129.06(17) 6 3
O5 K3 O5 53.75(16) 4 3
O5 K3 O5 53.75(16) 5 2
O5 K3 O5 124.97(17) 6 2
O5 K3 O5 129.06(17) 4 2
O5 K3 O5 101.19(10) 3 2
O5 K3 O5 129.06(17) 5 .
O5 K3 O5 53.75(16) 6 .
O5 K3 O5 124.97(17) 4 .
O5 K3 O5 101.18(10) 3 .
O5 K3 O5 101.19(10) 2 .
O5 K3 B3 26.87(8) 5 2
O5 K3 B3 115.47(8) 6 2
O5 K3 B3 117.51(8) 4 2
O5 K3 B3 115.47(8) 3 2
O5 K3 B3 26.88(8) 2 2
O5 K3 B3 117.51(8) . 2
O5 K3 B3 115.47(8) 5 3
O5 K3 B3 117.51(8) 6 3
O5 K3 B3 26.87(8) 4 3
O5 K3 B3 26.88(8) 3 3
O5 K3 B3 117.51(8) 2 3
O5 K3 B3 115.47(8) . 3
B3 K3 B3 120.0 2 3
O5 K3 B3 117.51(8) 5 .
O5 K3 B3 26.88(8) 6 .
O5 K3 B3 115.47(8) 4 .
O5 K3 B3 117.51(8) 3 .
O5 K3 B3 115.47(8) 2 .
O5 K3 B3 26.88(8) . .
B3 K3 B3 120.0 2 .
B3 K3 B3 120.0 3 .
O5 K3 B2 149.61(14) 5 .
O5 K3 B2 70.33(13) 6 .
O5 K3 B2 109.04(14) 4 .
O5 K3 B2 77.68(14) 3 .
O5 K3 B2 106.15(13) 2 .
O5 K3 B2 23.51(14) . .
B3 K3 B2 129.75(11) 2 .
B3 K3 B2 93.63(12) 3 .
B3 K3 B2 45.35(11) . .
O5 K3 B2 23.51(14) 5 5
O5 K3 B2 106.15(13) 6 5
O5 K3 B2 77.68(14) 4 5
O5 K3 B2 109.04(14) 3 5
O5 K3 B2 70.33(13) 2 5
O5 K3 B2 149.61(14) . 5
B3 K3 B2 45.35(11) 2 5
B3 K3 B2 93.63(12) 3 5
B3 K3 B2 129.75(11) . 5
B2 K3 B2 172.7(2) . 5
O5 K3 B2 77.68(14) 5 6
O5 K3 B2 23.51(14) 6 6
O5 K3 B2 106.15(13) 4 6
O5 K3 B2 149.61(14) 3 6
O5 K3 B2 109.04(14) 2 6
O5 K3 B2 70.33(13) . 6
B3 K3 B2 93.63(12) 2 6
B3 K3 B2 129.75(11) 3 6
B3 K3 B2 45.35(11) . 6
B2 K3 B2 90.7(2) . 6
B2 K3 B2 84.64(15) 5 6
O4 B1 O3 121.2(5) . .
O4 B1 O2 121.3(6) . .
O3 B1 O2 117.5(5) . .
O4 B1 Sr1 40.2(3) . .
O3 B1 Sr1 134.1(5) . .
O2 B1 Sr1 94.4(3) . .
O4 B1 K1 89.4(5) . 3_565
O3 B1 K1 51.3(4) . 3_565
O2 B1 K1 127.5(6) . 3_565
Sr1 B1 K1 83.30(18) . 3_565
O4 B1 K1 55.6(4) . .
O3 B1 K1 123.6(5) . .
O2 B1 K1 93.6(6) . .
Sr1 B1 K1 82.93(18) . .
K1 B1 K1 137.44(18) 3_565 .
O4 B1 K2 95.3(4) . 15_554
O3 B1 K2 52.3(3) . 15_554
O2 B1 K2 122.9(5) . 15_554
Sr1 B1 K2 134.97(19) . 15_554
K1 B1 K2 91.13(18) 3_565 15_554
K1 B1 K2 71.44(17) . 15_554
O1 B2 O5 123.3(5) . .
O1 B2 O2 118.4(5) . .
O5 B2 O2 118.3(5) . .
O1 B2 K2 60.2(3) . .
O5 B2 K2 137.6(4) . .
O2 B2 K2 76.1(4) . .
O1 B2 K1 55.8(3) . 8
O5 B2 K1 142.7(4) . 8
O2 B2 K1 75.1(3) . 8
K2 B2 K1 77.76(14) . 8
O1 B2 K3 93.4(3) . .
O5 B2 K3 50.7(3) . .
O2 B2 K3 128.2(4) . .
K2 B2 K3 88.25(16) . .
K1 B2 K3 149.2(2) 8 .
O1 B2 K2 93.2(3) . 2
O5 B2 K2 48.4(3) . 2
O2 B2 K2 128.7(4) . 2
K2 B2 K2 151.99(19) . 2
K1 B2 K2 95.15(16) 8 2
K3 B2 K2 84.42(14) . 2
O3 B3 O3 108.7(8) 6 .
O3 B3 O5 108.2(2) 6 .
O3 B3 O5 111.7(2) . .
O3 B3 O5 111.7(2) 6 6
O3 B3 O5 108.2(2) . 6
O5 B3 O5 108.5(7) . 6
O3 B3 K3 125.7(4) 6 .
O3 B3 K3 125.7(4) . .
O5 B3 K3 54.3(4) . .
O5 B3 K3 54.3(4) 6 .
O3 B3 K1 54.3(4) 6 3_565
O3 B3 K1 54.3(4) . 3_565
O5 B3 K1 125.7(4) . 3_565
O5 B3 K1 125.7(4) 6 3_565
K3 B3 K1 180.0 . 3_565
O3 B3 K2 128.9(3) 6 15_554
O3 B3 K2 56.23(18) . 15_554
O5 B3 K2 122.9(3) . 15_554
O5 B3 K2 52.04(16) 6 15_554
K3 B3 K2 86.44(18) . 15_554
K1 B3 K2 93.55(18) 3_565 15_554
O3 B3 K2 56.23(18) 6 2
O3 B3 K2 128.9(3) . 2
O5 B3 K2 52.05(16) . 2
O5 B3 K2 122.9(3) 6 2
K3 B3 K2 86.45(18) . 2
K1 B3 K2 93.55(18) 3_565 2
K2 B3 K2 172.9(4) 15_554 2
B2 O1 Lu1 143.4(4) . .
B2 O1 K1 100.7(3) . 8
Lu1 O1 K1 102.52(14) . 8
B2 O1 K2 95.9(3) . .
Lu1 O1 K2 110.20(15) . .
K1 O1 K2 94.12(13) 8 .
B2 O2 B1 123.1(5) . .
B2 O2 K1 80.2(3) . 8
B1 O2 K1 141.2(4) . 8
B2 O2 K2 79.1(4) . .
B1 O2 K2 131.7(6) . .
K1 O2 K2 79.20(11) 8 .
B1 O3 B3 124.9(4) . .
B1 O3 K1 106.4(4) . 3_565
B3 O3 K1 100.9(4) . 3_565
B1 O3 K2 105.6(4) . 15_554
B3 O3 K2 98.9(3) . 15_554
K1 O3 K2 121.70(13) 3_565 15_554
B1 O4 Lu1 133.3(4) . 13_554
B1 O4 Sr1 119.9(4) . .
Lu1 O4 Sr1 91.84(12) 13_554 .
B1 O4 K1 103.0(5) . .
Lu1 O4 K1 93.82(13) 13_554 .
Sr1 O4 K1 112.13(14) . .
B2 O5 B3 124.5(4) . .
B2 O5 K3 105.8(3) . .
B3 O5 K3 98.9(4) . .
B2 O5 K2 110.1(3) . 2
B3 O5 K2 103.3(2) . 2
K3 O5 K2 114.28(14) . 2

loop_
_geom_bond_atom_site_label_1
_geom_bond_atom_site_label_2
_geom_bond_distance
_geom_bond_site_symmetry_2
Lu1 O1 2.174(4) 2
Lu1 O1 2.174(4) .
Lu1 O1 2.174(4) 3
Lu1 O4 2.283(4) 7_445
Lu1 O4 2.283(4) 8
Lu1 O4 2.283(4) 9_455
Lu1 Sr1 3.4374(8) 7_445
Lu1 K1 3.8647(4) 7_445
Lu1 K1 3.8648(4) 8
Lu1 K1 3.8648(4) 9_455
Lu1 K2 4.1385(5) .
Lu1 K2 4.1385(5) 3
Sr1 O4 2.498(4) 12
Sr1 O4 2.498(4) 11_565
Sr1 O4 2.498(4) 10_455
Sr1 O4 2.498(4) .
Sr1 O4 2.498(4) 3_565
Sr1 O4 2.498(4) 2_665
Sr1 B1 3.352(6) 12
Sr1 B1 3.352(6) 3_565
Sr1 B1 3.352(6) .
Sr1 B1 3.352(6) 2_665
Sr1 B1 3.352(6) 11_565
Sr1 B1 3.352(6) 10_455
K1 O1 2.759(4) 15_554
K1 O1 2.759(4) 12
K1 O3 2.835(5) 2_665
K1 O3 2.835(5) 5_665
K1 O4 2.970(4) .
K1 O4 2.970(4) 4
K1 O2 3.213(5) 15_554
K1 O2 3.213(5) 12
K1 B2 3.277(6) 15_554
K1 B2 3.277(6) 12
K1 B3 3.427(11) 2_665
K1 B1 3.484(10) 5_665
K2 O5 2.788(4) 11
K2 O5 2.788(4) 3
K2 O1 2.850(4) 12
K2 O1 2.850(4) .
K2 O3 2.895(4) 4
K2 O3 2.895(4) 8
K2 O2 3.229(6) .
K2 O2 3.229(6) 12
K2 B2 3.265(7) 12
K2 B2 3.266(7) .
K2 B3 3.4408(14) 8
K2 B3 3.4408(14) 3
K3 O5 2.650(4) 5
K3 O5 2.650(4) 6
K3 O5 2.650(4) 4
K3 O5 2.650(4) 3
K3 O5 2.650(4) 2
K3 O5 2.650(4) .
K3 B3 3.225(11) 2
K3 B3 3.225(11) 3
K3 B3 3.225(11) .
K3 B2 3.295(6) .
K3 B2 3.295(6) 5
K3 B2 3.295(6) 6
B1 O4 1.314(7) .
B1 O3 1.378(9) .
B1 O2 1.403(7) .
B1 K1 3.484(10) 3_565
B1 K2 3.525(6) 15_554
B2 O1 1.330(7) .
B2 O5 1.366(7) .
B2 O2 1.394(7) .
B2 K1 3.277(6) 8
B2 K2 3.500(7) 2
B3 O3 1.464(7) 6
B3 O3 1.464(7) .
B3 O5 1.476(7) .
B3 O5 1.476(7) 6
B3 K1 3.427(11) 3_565
B3 K2 3.4408(14) 15_554
B3 K2 3.4408(14) 2
O1 K1 2.759(4) 8
O2 K1 3.213(5) 8
O3 K1 2.835(5) 3_565
O3 K2 2.895(4) 15_554
O4 Lu1 2.283(4) 13_554
O5 K2 2.788(4) 2
